data_7239098
loop_
_publ_author_name
'Blumberg, Laura C.'
'Zeidan, Tarek A.'
'Maddaford, Adrian'
'Warren, Nicole C.'
'Hutchison, Panee'

_publ_section_title
;
 Novel N-5-(acyloxyalkoxy)carbonyl prodrugs of olanzapine with
 physicochemical properties for extended-release
;
_journal_issue 37
_journal_name_full 'RSC Advances'
_journal_page_first 16270
_journal_paper_doi 10.1039/c3ra41967c
_journal_volume 3
_journal_year 2013
_chemical_formula_moiety 'C23 H28 N4 O4 S'
_chemical_formula_sum 'C23 H28 N4 O4 S'
_chemical_formula_weight 456.55
_chemical_melting_point 427
_chemical_name_systematic
;(butyryloxy) methyl
2-methyl-4-(4-methylpiperazin-1-yl)-4H-benzo[b]thieno[2,3-e][1,4]diazepine-5-carboxylate
;
_space_group_IT_number 14
_space_group_name_Hall '-P 2ybc'
_space_group_name_H-M_alt 'P 1 21/c 1'
_symmetry_cell_setting monoclinic
_symmetry_space_group_name_H-M 'P 1 21/c 1'
_atom_sites_solution_hydrogens geom
_atom_sites_solution_primary direct
_atom_sites_solution_secondary difmap
_audit_creation_method SHELXL-97
_audit_update_record
;
2013-02-12 # Formatted by publCIF
;
_cell_angle_alpha 90.00
_cell_angle_beta 97.283(3)
_cell_angle_gamma 90.00
_cell_formula_units_Z 4
_cell_length_a 9.6417(6)
_cell_length_b 15.1369(11)
_cell_length_c 16.1772(11)
_cell_measurement_reflns_used 7249
_cell_measurement_temperature 173(2)
_cell_measurement_theta_max 68.05
_cell_measurement_theta_min 4.01
_cell_volume 2341.9(3)
_computing_cell_refinement 'Bruker SMART'
_computing_data_collection 'Bruker SMART'
_computing_data_reduction 'Bruker SAINT'
_computing_molecular_graphics 'Bruker SHELXTL'
_computing_publication_material 'Bruker SHELXTL'
_computing_structure_refinement 'SHELXL-97 (Sheldrick, 1997)'
_computing_structure_solution 'SHELXS-97 (Sheldrick, 1990)'
_diffrn_ambient_temperature 173(2)
_diffrn_measured_fraction_theta_full 0.953
_diffrn_measured_fraction_theta_max 0.953
_diffrn_measurement_device_type 'CCD area detector'
_diffrn_measurement_method 'phi and omega scans'
_diffrn_radiation_monochromator graphite
_diffrn_radiation_source 'fine-focus sealed tube'
_diffrn_radiation_type CuK\a
_diffrn_radiation_wavelength 1.54178
_diffrn_reflns_av_R_equivalents 0.0206
_diffrn_reflns_av_sigmaI/netI 0.0188
_diffrn_reflns_limit_h_max 11
_diffrn_reflns_limit_h_min -11
_diffrn_reflns_limit_k_max 18
_diffrn_reflns_limit_k_min -17
_diffrn_reflns_limit_l_max 18
_diffrn_reflns_limit_l_min -16
_diffrn_reflns_number 15312
_diffrn_reflns_theta_full 68.33
_diffrn_reflns_theta_max 68.33
_diffrn_reflns_theta_min 4.01
_exptl_absorpt_coefficient_mu 1.531
_exptl_absorpt_correction_T_max 0.7765
_exptl_absorpt_correction_T_min 0.6148
_exptl_absorpt_correction_type numerical
_exptl_absorpt_process_details SADABS
_exptl_crystal_colour yellow
_exptl_crystal_density_diffrn 1.295
_exptl_crystal_density_method 'not measured'
_exptl_crystal_description rod
_exptl_crystal_F_000 968
_exptl_crystal_size_max 0.35
_exptl_crystal_size_mid 0.34
_exptl_crystal_size_min 0.17
_refine_diff_density_max 0.240
_refine_diff_density_min -0.216
_refine_diff_density_rms 0.034
_refine_ls_extinction_method none
_refine_ls_goodness_of_fit_ref 1.024
_refine_ls_hydrogen_treatment constr
_refine_ls_matrix_type full
_refine_ls_number_parameters 289
_refine_ls_number_reflns 4100
_refine_ls_number_restraints 0
_refine_ls_restrained_S_all 1.024
_refine_ls_R_factor_all 0.0340
_refine_ls_R_factor_gt 0.0317
_refine_ls_shift/su_max 0.001
_refine_ls_shift/su_mean 0.000
_refine_ls_structure_factor_coef Fsqd
_refine_ls_weighting_details 'calc w=1/[\s^2^(Fo^2^)+(0.0433P)^2^+0.7845P] where P=(Fo^2^+2Fc^2^)/3'
_refine_ls_weighting_scheme calc
_refine_ls_wR_factor_gt 0.0841
_refine_ls_wR_factor_ref 0.0856
_reflns_number_gt 3823
_reflns_number_total 4100
_reflns_threshold_expression >2sigma(I)
_cod_data_source_file c3ra41967c.txt
_cod_data_source_block 3bb(C4)
_cod_original_sg_symbol_H-M P2(1)/c
_cod_database_code 7239098

loop_
_symmetry_equiv_pos_as_xyz
'x, y, z'
'-x, y+1/2, -z+1/2'
'-x, -y, -z'
'x, -y-1/2, z-1/2'

loop_
_atom_site_label
_atom_site_type_symbol
_atom_site_fract_x
_atom_site_fract_y
_atom_site_fract_z
_atom_site_U_iso_or_equiv
_atom_site_adp_type
_atom_site_occupancy
_atom_site_symmetry_multiplicity
_atom_site_calc_flag
_atom_site_refinement_flags
C1 C 0.34083(13) 0.20234(8) 0.29101(8) 0.0262(3) Uani 1 1 d .
C2 C 0.24945(14) 0.17809(9) 0.34705(9) 0.0309(3) Uani 1 1 d .
H2A H 0.2598 0.2024 0.4016 0.037 Uiso 1 1 calc R
C3 C 0.14364(14) 0.11846(10) 0.32285(9) 0.0350(3) Uani 1 1 d .
H3A H 0.0804 0.1018 0.3606 0.042 Uiso 1 1 calc R
C4 C 0.13024(15) 0.08300(10) 0.24304(10) 0.0369(3) Uani 1 1 d .
H4A H 0.0595 0.0405 0.2269 0.044 Uiso 1 1 calc R
C5 C 0.21895(15) 0.10905(10) 0.18699(9) 0.0349(3) Uani 1 1 d .
H5A H 0.2077 0.0844 0.1325 0.042 Uiso 1 1 calc R
C6 C 0.32579(13) 0.17136(9) 0.20874(8) 0.0278(3) Uani 1 1 d .
C7 C 0.47556(13) 0.26961(9) 0.14862(8) 0.0263(3) Uani 1 1 d .
C8 C 0.59621(14) 0.40093(9) 0.08892(8) 0.0298(3) Uani 1 1 d .
C9 C 0.55213(14) 0.42051(9) 0.16197(8) 0.0286(3) Uani 1 1 d .
H9A H 0.5618 0.4777 0.1862 0.034 Uiso 1 1 calc R
C10 C 0.48829(13) 0.34735(8) 0.20128(8) 0.0250(3) Uani 1 1 d .
C11 C 0.45687(12) 0.34296(8) 0.28264(8) 0.0233(3) Uani 1 1 d .
C12 C 0.39179(14) 0.49823(9) 0.30095(8) 0.0282(3) Uani 1 1 d .
H12A H 0.3706 0.4971 0.2395 0.034 Uiso 1 1 calc R
H12B H 0.4737 0.5371 0.3158 0.034 Uiso 1 1 calc R
C13 C 0.26694(14) 0.53467(10) 0.33846(8) 0.0323(3) Uani 1 1 d .
H13A H 0.2508 0.5968 0.3206 0.039 Uiso 1 1 calc R
H13B H 0.1825 0.5002 0.3176 0.039 Uiso 1 1 calc R
C14 C 0.43703(15) 0.40121(9) 0.42288(8) 0.0309(3) Uani 1 1 d .
H14A H 0.5212 0.4334 0.4482 0.037 Uiso 1 1 calc R
H14B H 0.4478 0.3383 0.4392 0.037 Uiso 1 1 calc R
C15 C 0.30907(16) 0.43895(10) 0.45498(8) 0.0344(3) Uani 1 1 d .
H15A H 0.2257 0.4040 0.4330 0.041 Uiso 1 1 calc R
H15B H 0.3203 0.4354 0.5166 0.041 Uiso 1 1 calc R
C16 C 0.17275(19) 0.57062(13) 0.46455(11) 0.0505(4) Uani 1 1 d .
H16A H 0.1901 0.5673 0.5255 0.076 Uiso 1 1 calc R
H16B H 0.0864 0.5388 0.4448 0.076 Uiso 1 1 calc R
H16C H 0.1634 0.6326 0.4473 0.076 Uiso 1 1 calc R
C17 C 0.67358(16) 0.45888(10) 0.03520(9) 0.0389(3) Uani 1 1 d .
H17A H 0.6860 0.5177 0.0605 0.058 Uiso 1 1 calc R
H17B H 0.6200 0.4639 -0.0203 0.058 Uiso 1 1 calc R
H17C H 0.7653 0.4329 0.0303 0.058 Uiso 1 1 calc R
C18 C 0.58467(13) 0.21464(8) 0.34116(8) 0.0255(3) Uani 1 1 d .
C19 C 0.82513(14) 0.24333(11) 0.36712(9) 0.0367(3) Uani 1 1 d .
H19A H 0.8883 0.2819 0.4043 0.044 Uiso 1 1 calc R
H19B H 0.8285 0.1832 0.3914 0.044 Uiso 1 1 calc R
C20 C 0.93913(14) 0.31321(10) 0.26395(10) 0.0364(3) Uani 1 1 d .
C21 C 0.97072(16) 0.30366(11) 0.17662(10) 0.0428(4) Uani 1 1 d .
H21A H 0.8827 0.3101 0.1384 0.051 Uiso 1 1 calc R
H21B H 1.0069 0.2433 0.1693 0.051 Uiso 1 1 calc R
C22 C 1.07596(18) 0.36994(13) 0.15220(11) 0.0516(4) Uani 1 1 d .
H22A H 1.0373 0.4302 0.1555 0.062 Uiso 1 1 calc R
H22B H 1.1622 0.3663 0.1924 0.062 Uiso 1 1 calc R
C23 C 1.1125(2) 0.35441(17) 0.06512(13) 0.0706(6) Uani 1 1 d .
H23A H 1.1804 0.3989 0.0522 0.106 Uiso 1 1 calc R
H23B H 1.0277 0.3590 0.0250 0.106 Uiso 1 1 calc R
H23C H 1.1530 0.2953 0.0619 0.106 Uiso 1 1 calc R
N1 N 0.45955(11) 0.25624(7) 0.31875(6) 0.0246(2) Uani 1 1 d .
N2 N 0.40839(12) 0.19463(8) 0.14808(7) 0.0296(3) Uani 1 1 d .
N3 N 0.42473(11) 0.40869(7) 0.33187(6) 0.0251(2) Uani 1 1 d .
N4 N 0.28921(12) 0.53071(8) 0.42906(7) 0.0321(3) Uani 1 1 d .
O1 O 0.60150(10) 0.13611(6) 0.34745(6) 0.0330(2) Uani 1 1 d .
O2 O 0.68658(9) 0.27653(6) 0.35990(6) 0.0296(2) Uani 1 1 d .
O3 O 0.86868(10) 0.24091(7) 0.28695(7) 0.0379(2) Uani 1 1 d .
O4 O 0.97007(14) 0.37377(8) 0.31003(8) 0.0535(3) Uani 1 1 d .
S1 S 0.55804(4) 0.29158(2) 0.05880(2) 0.03371(11) Uani 1 1 d .

loop_
_atom_site_aniso_label
_atom_site_aniso_U_11
_atom_site_aniso_U_22
_atom_site_aniso_U_33
_atom_site_aniso_U_23
_atom_site_aniso_U_13
_atom_site_aniso_U_12
C1 0.0283(6) 0.0189(6) 0.0312(7) 0.0024(5) 0.0031(5) 0.0016(5)
C2 0.0332(7) 0.0289(7) 0.0314(7) 0.0046(5) 0.0071(5) 0.0033(5)
C3 0.0290(7) 0.0344(8) 0.0427(8) 0.0088(6) 0.0091(6) 0.0003(6)
C4 0.0290(7) 0.0324(8) 0.0491(9) 0.0022(6) 0.0039(6) -0.0063(6)
C5 0.0342(7) 0.0312(8) 0.0392(8) -0.0055(6) 0.0046(6) -0.0048(6)
C6 0.0277(6) 0.0228(7) 0.0333(7) -0.0006(5) 0.0050(5) 0.0013(5)
C7 0.0274(6) 0.0279(7) 0.0240(6) -0.0023(5) 0.0041(5) 0.0001(5)
C8 0.0346(7) 0.0287(7) 0.0263(7) -0.0018(5) 0.0049(5) -0.0049(5)
C9 0.0348(7) 0.0246(7) 0.0266(7) -0.0007(5) 0.0049(5) -0.0022(5)
C10 0.0276(6) 0.0223(7) 0.0249(6) -0.0008(5) 0.0030(5) 0.0001(5)
C11 0.0241(6) 0.0209(6) 0.0245(6) -0.0002(5) 0.0012(5) -0.0011(5)
C12 0.0379(7) 0.0204(7) 0.0270(7) 0.0017(5) 0.0067(5) 0.0015(5)
C13 0.0371(7) 0.0287(7) 0.0307(7) 0.0005(5) 0.0033(6) 0.0073(6)
C14 0.0433(8) 0.0273(7) 0.0214(6) -0.0006(5) 0.0011(5) 0.0061(6)
C15 0.0458(8) 0.0333(8) 0.0255(7) 0.0008(5) 0.0094(6) 0.0005(6)
C16 0.0549(10) 0.0560(11) 0.0439(9) -0.0024(8) 0.0186(8) 0.0191(8)
C17 0.0495(8) 0.0377(9) 0.0314(8) -0.0024(6) 0.0121(6) -0.0112(7)
C18 0.0314(6) 0.0246(7) 0.0208(6) -0.0004(5) 0.0047(5) 0.0010(5)
C19 0.0292(7) 0.0404(9) 0.0394(8) 0.0039(6) 0.0002(6) 0.0046(6)
C20 0.0301(7) 0.0322(8) 0.0462(9) 0.0005(6) 0.0019(6) 0.0020(6)
C21 0.0367(8) 0.0458(9) 0.0461(9) -0.0017(7) 0.0053(6) 0.0001(7)
C22 0.0484(9) 0.0557(11) 0.0515(10) 0.0063(8) 0.0099(8) -0.0057(8)
C23 0.0658(12) 0.0913(17) 0.0577(12) 0.0132(11) 0.0200(10) -0.0071(12)
N1 0.0284(5) 0.0195(5) 0.0258(6) 0.0014(4) 0.0031(4) 0.0006(4)
N2 0.0313(6) 0.0273(6) 0.0309(6) -0.0060(4) 0.0064(5) -0.0038(5)
N3 0.0324(6) 0.0211(6) 0.0217(5) 0.0003(4) 0.0034(4) 0.0014(4)
N4 0.0377(6) 0.0307(6) 0.0286(6) -0.0031(5) 0.0073(5) 0.0061(5)
O1 0.0395(5) 0.0223(5) 0.0365(5) 0.0016(4) 0.0026(4) 0.0054(4)
O2 0.0279(5) 0.0271(5) 0.0332(5) -0.0015(4) 0.0016(4) 0.0012(4)
O3 0.0327(5) 0.0349(6) 0.0471(6) -0.0050(4) 0.0100(4) -0.0009(4)
O4 0.0694(8) 0.0398(7) 0.0521(7) -0.0079(5) 0.0109(6) -0.0126(6)
S1 0.0428(2) 0.0327(2) 0.02786(19) -0.00846(13) 0.01284(14) -0.00960(14)

loop_
_atom_type_symbol
_atom_type_description
_atom_type_scat_dispersion_real
_atom_type_scat_dispersion_imag
_atom_type_scat_source
C C 0.0181 0.0091 'International Tables Vol C Tables 4.2.6.8 and 6.1.1.4'
H H 0.0000 0.0000 'International Tables Vol C Tables 4.2.6.8 and 6.1.1.4'
N N 0.0311 0.0180 'International Tables Vol C Tables 4.2.6.8 and 6.1.1.4'
O O 0.0492 0.0322 'International Tables Vol C Tables 4.2.6.8 and 6.1.1.4'
S S 0.3331 0.5567 'International Tables Vol C Tables 4.2.6.8 and 6.1.1.4'

loop_
_geom_angle_atom_site_label_1
_geom_angle_atom_site_label_2
_geom_angle_atom_site_label_3
_geom_angle
C2 C1 C6 122.20(13)
C2 C1 N1 119.58(12)
C6 C1 N1 118.11(11)
C3 C2 C1 119.59(13)
C3 C2 H2A 120.2
C1 C2 H2A 120.2
C2 C3 C4 119.63(13)
C2 C3 H3A 120.2
C4 C3 H3A 120.2
C5 C4 C3 120.51(13)
C5 C4 H4A 119.7
C3 C4 H4A 119.7
C4 C5 C6 121.45(14)
C4 C5 H5A 119.3
C6 C5 H5A 119.3
N2 C6 C1 126.02(12)
N2 C6 C5 117.47(12)
C1 C6 C5 116.48(12)
N2 C7 C10 135.61(12)
N2 C7 S1 115.52(10)
C10 C7 S1 108.42(9)
C9 C8 C17 128.27(13)
C9 C8 S1 112.07(10)
C17 C8 S1 119.63(10)
C8 C9 C10 114.66(12)
C8 C9 H9A 122.7
C10 C9 H9A 122.7
C11 C10 C7 120.39(11)
C11 C10 C9 127.36(12)
C7 C10 C9 111.77(11)
N3 C11 C10 128.65(11)
N3 C11 N1 115.61(11)
C10 C11 N1 115.75(11)
N3 C12 C13 110.36(11)
N3 C12 H12A 109.6
C13 C12 H12A 109.6
N3 C12 H12B 109.6
C13 C12 H12B 109.6
H12A C12 H12B 108.1
N4 C13 C12 111.36(11)
N4 C13 H13A 109.4
C12 C13 H13A 109.4
N4 C13 H13B 109.4
C12 C13 H13B 109.4
H13A C13 H13B 108.0
N3 C14 C15 110.52(11)
N3 C14 H14A 109.5
C15 C14 H14A 109.5
N3 C14 H14B 109.5
C15 C14 H14B 109.5
H14A C14 H14B 108.1
N4 C15 C14 110.19(11)
N4 C15 H15A 109.6
C14 C15 H15A 109.6
N4 C15 H15B 109.6
C14 C15 H15B 109.6
H15A C15 H15B 108.1
N4 C16 H16A 109.5
N4 C16 H16B 109.5
H16A C16 H16B 109.5
N4 C16 H16C 109.5
H16A C16 H16C 109.5
H16B C16 H16C 109.5
C8 C17 H17A 109.5
C8 C17 H17B 109.5
H17A C17 H17B 109.5
C8 C17 H17C 109.5
H17A C17 H17C 109.5
H17B C17 H17C 109.5
O1 C18 O2 125.08(12)
O1 C18 N1 125.63(12)
O2 C18 N1 109.20(11)
O3 C19 O2 108.66(11)
O3 C19 H19A 110.0
O2 C19 H19A 110.0
O3 C19 H19B 110.0
O2 C19 H19B 110.0
H19A C19 H19B 108.3
O4 C20 O3 122.59(15)
O4 C20 C21 126.95(15)
O3 C20 C21 110.46(13)
C20 C21 C22 114.04(14)
C20 C21 H21A 108.7
C22 C21 H21A 108.7
C20 C21 H21B 108.7
C22 C21 H21B 108.7
H21A C21 H21B 107.6
C23 C22 C21 112.50(16)
C23 C22 H22A 109.1
C21 C22 H22A 109.1
C23 C22 H22B 109.1
C21 C22 H22B 109.1
H22A C22 H22B 107.8
C22 C23 H23A 109.5
C22 C23 H23B 109.5
H23A C23 H23B 109.5
C22 C23 H23C 109.5
H23A C23 H23C 109.5
H23B C23 H23C 109.5
C18 N1 C1 117.64(10)
C18 N1 C11 119.89(10)
C1 N1 C11 114.92(10)
C7 N2 C6 123.04(11)
C11 N3 C12 122.83(11)
C11 N3 C14 123.09(11)
C12 N3 C14 113.62(10)
C13 N4 C16 110.94(12)
C13 N4 C15 109.06(11)
C16 N4 C15 111.23(12)
C18 O2 C19 114.81(11)
C20 O3 C19 116.46(12)
C8 S1 C7 92.84(6)

loop_
_geom_bond_atom_site_label_1
_geom_bond_atom_site_label_2
_geom_bond_distance
C1 C2 1.3912(19)
C1 C6 1.4011(19)
C1 N1 1.4308(16)
C2 C3 1.381(2)
C2 H2A 0.9500
C3 C4 1.389(2)
C3 H3A 0.9500
C4 C5 1.381(2)
C4 H4A 0.9500
C5 C6 1.4081(19)
C5 H5A 0.9500
C6 N2 1.3854(17)
C7 N2 1.3062(17)
C7 C10 1.4488(18)
C7 S1 1.7740(13)
C8 C9 1.3387(19)
C8 C17 1.4985(19)
C8 S1 1.7513(14)
C9 C10 1.4522(18)
C9 H9A 0.9500
C10 C11 1.3892(18)
C11 N3 1.3352(16)
C11 N1 1.4356(16)
C12 N3 1.4656(16)
C12 C13 1.5188(18)
C12 H12A 0.9900
C12 H12B 0.9900
C13 N4 1.4554(18)
C13 H13A 0.9900
C13 H13B 0.9900
C14 N3 1.4663(17)
C14 C15 1.5102(19)
C14 H14A 0.9900
C14 H14B 0.9900
C15 N4 1.4565(19)
C15 H15A 0.9900
C15 H15B 0.9900
C16 N4 1.4557(18)
C16 H16A 0.9800
C16 H16B 0.9800
C16 H16C 0.9800
C17 H17A 0.9800
C17 H17B 0.9800
C17 H17C 0.9800
C18 O1 1.2023(16)
C18 O2 1.3637(16)
C18 N1 1.3684(16)
C19 O3 1.4134(18)
C19 O2 1.4181(16)
C19 H19A 0.9900
C19 H19B 0.9900
C20 O4 1.1952(19)
C20 O3 1.3645(18)
C20 C21 1.489(2)
C21 C22 1.515(2)
C21 H21A 0.9900
C21 H21B 0.9900
C22 C23 1.513(3)
C22 H22A 0.9900
C22 H22B 0.9900
C23 H23A 0.9800
C23 H23B 0.9800
C23 H23C 0.9800

loop_
_geom_torsion_atom_site_label_1
_geom_torsion_atom_site_label_2
_geom_torsion_atom_site_label_3
_geom_torsion_atom_site_label_4
_geom_torsion
C6 C1 C2 C3 3.0(2)
N1 C1 C2 C3 -173.04(12)
C1 C2 C3 C4 0.4(2)
C2 C3 C4 C5 -2.1(2)
C3 C4 C5 C6 0.5(2)
C2 C1 C6 N2 177.39(13)
N1 C1 C6 N2 -6.5(2)
C2 C1 C6 C5 -4.4(2)
N1 C1 C6 C5 171.65(11)
C4 C5 C6 N2 -178.98(13)
C4 C5 C6 C1 2.7(2)
C17 C8 C9 C10 -175.94(14)
S1 C8 C9 C10 2.23(16)
N2 C7 C10 C11 20.7(2)
S1 C7 C10 C11 -167.63(10)
N2 C7 C10 C9 -166.61(15)
S1 C7 C10 C9 5.02(13)
C8 C9 C10 C11 167.18(13)
C8 C9 C10 C7 -4.84(17)
C7 C10 C11 N3 -159.55(12)
C9 C10 C11 N3 29.0(2)
C7 C10 C11 N1 20.59(17)
C9 C10 C11 N1 -150.82(12)
N3 C12 C13 N4 54.54(15)
N3 C14 C15 N4 -57.32(15)
O4 C20 C21 C22 12.4(2)
O3 C20 C21 C22 -166.85(13)
C20 C21 C22 C23 176.23(16)
O1 C18 N1 C1 -7.74(19)
O2 C18 N1 C1 175.67(10)
O1 C18 N1 C11 -155.93(12)
O2 C18 N1 C11 27.49(15)
C2 C1 N1 C18 96.47(14)
C6 C1 N1 C18 -79.72(15)
C2 C1 N1 C11 -113.79(13)
C6 C1 N1 C11 70.02(15)
N3 C11 N1 C18 -107.34(13)
C10 C11 N1 C18 72.54(15)
N3 C11 N1 C1 103.65(13)
C10 C11 N1 C1 -76.47(14)
C10 C7 N2 C6 -1.6(2)
S1 C7 N2 C6 -172.79(10)
C1 C6 N2 C7 -26.0(2)
C5 C6 N2 C7 155.83(13)
C10 C11 N3 C12 11.8(2)
N1 C11 N3 C12 -168.33(11)
C10 C11 N3 C14 -159.90(13)
N1 C11 N3 C14 19.97(17)
C13 C12 N3 C11 136.98(12)
C13 C12 N3 C14 -50.60(15)
C15 C14 N3 C11 -135.24(13)
C15 C14 N3 C12 52.36(15)
C12 C13 N4 C16 176.56(13)
C12 C13 N4 C15 -60.60(15)
C14 C15 N4 C13 61.69(15)
C14 C15 N4 C16 -175.64(12)
O1 C18 O2 C19 16.01(18)
N1 C18 O2 C19 -167.38(10)
O3 C19 O2 C18 85.56(14)
O4 C20 O3 C19 4.1(2)
C21 C20 O3 C19 -176.62(12)
O2 C19 O3 C20 93.18(14)
C9 C8 S1 C7 0.69(11)
C17 C8 S1 C7 179.04(12)
N2 C7 S1 C8 170.23(11)
C10 C7 S1 C8 -3.29(10)
